data_4507161
loop_
_publ_author_name
'Wu, Benlai'
'Wang, Song'
'Wang, Ruiying'
'Xu, Jinxia'
'Yuan, Daqiang'
'Hou, Hongwei'

_publ_section_title
;
 Chiral Metallocycles Templated Novel Chiral Water Frameworks
;
_journal_issue 2
_journal_name_full 'Crystal Growth &amp; Design'
_journal_page_first 518
_journal_paper_doi 10.1021/cg300971r
_journal_volume 13
_journal_year 2013
_chemical_absolute_configuration rm
_chemical_formula_moiety 'C50 H42 N14 Ni2 O4, 7(H2 O)'
_chemical_formula_sum 'C50 H56 N14 Ni2 O11'
_chemical_formula_weight 1146.51
_chemical_name_systematic
; 
 ? 
;
_space_group_IT_number 1
_symmetry_cell_setting triclinic
_symmetry_space_group_name_Hall 'P 1'
_symmetry_space_group_name_H-M 'P 1'
_atom_sites_solution_hydrogens geom
_atom_sites_solution_primary direct
_atom_sites_solution_secondary difmap
_audit_creation_method SHELXL-97
_cell_angle_alpha 71.996(7)
_cell_angle_beta 82.528(6)
_cell_angle_gamma 87.128(6)
_cell_formula_units_Z 1
_cell_length_a 8.0276(7)
_cell_length_b 10.9031(8)
_cell_length_c 16.9025(13)
_cell_measurement_reflns_used 5335
_cell_measurement_temperature 296(2)
_cell_measurement_theta_max 29.3184
_cell_measurement_theta_min 2.9887
_cell_volume 1394.9(2)
_computing_cell_refinement
;
CrysAlisPro, Oxford Diffraction Ltd.,
Version 1.171.34.40 (release 27-08-2010 CrysAlis171 .NET)
(compiled Aug 27 2010,11:50:40)
;
_computing_data_collection
;
CrysAlisPro, Oxford Diffraction Ltd.,
Version 1.171.34.40 (release 27-08-2010 CrysAlis171 .NET)
(compiled Aug 27 2010,11:50:40)
;
_computing_data_reduction
;
CrysAlisPro, Oxford Diffraction Ltd.,
Version 1.171.34.40 (release 27-08-2010 CrysAlis171 .NET)
(compiled Aug 27 2010,11:50:40)
;
_computing_structure_refinement 'SHELXL-97 (Sheldrick, 1997)'
_computing_structure_solution 'SHELXS-97 (Sheldrick, 1990)'
_diffrn_ambient_temperature 296(2)
_diffrn_detector_area_resol_mean 16.2312
_diffrn_measured_fraction_theta_full 0.997
_diffrn_measured_fraction_theta_max 0.997
_diffrn_measurement_device_type 'Xcalibur, Eos, Gemini'
_diffrn_measurement_method '\w scans'
_diffrn_radiation_monochromator graphite
_diffrn_radiation_source 'Enhance (Mo) X-ray Source'
_diffrn_radiation_type MoK\a
_diffrn_radiation_wavelength 0.71073
_diffrn_reflns_av_R_equivalents 0.0272
_diffrn_reflns_av_sigmaI/netI 0.0598
_diffrn_reflns_limit_h_max 9
_diffrn_reflns_limit_h_min -9
_diffrn_reflns_limit_k_max 13
_diffrn_reflns_limit_k_min -12
_diffrn_reflns_limit_l_max 20
_diffrn_reflns_limit_l_min -20
_diffrn_reflns_number 10883
_diffrn_reflns_theta_full 25.50
_diffrn_reflns_theta_max 25.50
_diffrn_reflns_theta_min 2.99
_exptl_absorpt_coefficient_mu 0.744
_exptl_absorpt_correction_T_max 0.9160
_exptl_absorpt_correction_T_min 0.8966
_exptl_absorpt_correction_type multi-scan
_exptl_absorpt_process_details
;
CrysAlisPro, Oxford Diffraction Ltd.,
Version 1.171.34.40 (release 27-08-2010 CrysAlis171 .NET)
(compiled Aug 27 2010,11:50:40)
Empirical absorption correction using spherical harmonics,
 implemented in SCALE3 ABSPACK scaling algorithm.
;
_exptl_crystal_colour brown
_exptl_crystal_density_diffrn 1.365
_exptl_crystal_density_method 'not measured'
_exptl_crystal_description block
_exptl_crystal_F_000 598
_exptl_crystal_size_max 0.15
_exptl_crystal_size_mid 0.13
_exptl_crystal_size_min 0.12
_refine_diff_density_max 1.180
_refine_diff_density_min -0.458
_refine_diff_density_rms 0.091
_refine_ls_abs_structure_details 'Flack H D (1983), Acta Cryst. A39, 876-881'
_refine_ls_abs_structure_Flack 0.039(17)
_refine_ls_extinction_method none
_refine_ls_goodness_of_fit_ref 1.037
_refine_ls_hydrogen_treatment constr
_refine_ls_matrix_type full
_refine_ls_number_parameters 696
_refine_ls_number_reflns 8650
_refine_ls_number_restraints 25
_refine_ls_restrained_S_all 1.043
_refine_ls_R_factor_all 0.0762
_refine_ls_R_factor_gt 0.0650
_refine_ls_shift/su_max 0.000
_refine_ls_shift/su_mean 0.000
_refine_ls_structure_factor_coef Fsqd
_refine_ls_weighting_details 'calc w=1/[\s^2^(Fo^2^)+(0.1353P)^2^+0.0000P] where P=(Fo^2^+2Fc^2^)/3'
_refine_ls_weighting_scheme calc
_refine_ls_wR_factor_gt 0.1823
_refine_ls_wR_factor_ref 0.1943
_reflns_number_gt 7363
_reflns_number_total 8650
_reflns_threshold_expression >2sigma(I)
_cod_data_source_file cg300971r_si_002.cif
_cod_data_source_block compound2
_cod_original_cell_volume 1394.94(19)
_cod_original_sg_symbol_H-M P1
_cod_database_code 4507161

loop_
_symmetry_equiv_pos_as_xyz
'x, y, z'

loop_
_atom_site_label
_atom_site_type_symbol
_atom_site_fract_x
_atom_site_fract_y
_atom_site_fract_z
_atom_site_U_iso_or_equiv
_atom_site_adp_type
_atom_site_occupancy
_atom_site_symmetry_multiplicity
_atom_site_calc_flag
_atom_site_refinement_flags
Ni1 Ni 1.06100(7) -0.11274(6) 0.09712(4) 0.0381(2) Uani 1 1 d .
Ni2 Ni 0.77925(8) 0.29386(7) 0.61647(5) 0.0465(3) Uani 1 1 d .
O1 O 1.1557(7) -0.1950(6) 0.0098(4) 0.0568(16) Uani 1 1 d .
O2 O 1.3433(11) -0.1883(8) -0.0985(5) 0.090(2) Uani 1 1 d .
O3 O 0.7028(8) 0.3357(7) 0.7214(4) 0.0681(18) Uani 1 1 d .
O4 O 0.4873(13) 0.3439(15) 0.8162(6) 0.146(5) Uani 1 1 d .
O5 O 0.6577(15) 0.7502(8) 0.6652(6) 0.133(4) Uani 1 1 d .
H5A H 0.6758 0.8147 0.6814 0.200 Uiso 1 1 d R
H5B H 0.7451 0.7361 0.6341 0.200 Uiso 1 1 d R
O6 O 0.5266(9) 0.9341(6) 0.7440(4) 0.0842(19) Uani 1 1 d .
H6A H 0.4703 0.9010 0.7157 0.126 Uiso 1 1 d R
H6B H 0.4601 0.9391 0.7875 0.126 Uiso 1 1 d R
O7 O 0.3485(15) 0.6622(12) 0.6639(8) 0.156(4) Uani 1 1 d U
H7A H 0.3033 0.6107 0.7108 0.233 Uiso 1 1 d R
H7B H 0.4367 0.6941 0.6749 0.233 Uiso 1 1 d R
O8 O 0.9498(12) 0.7731(10) 0.5306(5) 0.118(3) Uani 1 1 d .
H8A H 0.9629 0.6919 0.5575 0.177 Uiso 1 1 d R
H8B H 0.8625 0.7797 0.5049 0.177 Uiso 1 1 d R
O9 O 0.8416(14) 0.5431(8) 0.7622(6) 0.130(4) Uani 1 1 d .
H9A H 0.8220 0.4712 0.7545 0.195 Uiso 1 1 d R
H9B H 0.7683 0.5989 0.7397 0.195 Uiso 1 1 d R
O10 O 1.1778(17) 0.5162(14) 0.8064(8) 0.174(5) Uani 1 1 d U
H10A H 1.0698 0.5263 0.8103 0.261 Uiso 1 1 d R
H10B H 1.1975 0.4401 0.8394 0.261 Uiso 1 1 d R
O11 O 0.5725(17) 0.4154(12) 1.1682(8) 0.178(5) Uani 1 1 d U
H11A H 0.5246 0.4473 1.1237 0.267 Uiso 1 1 d R
H11B H 0.6492 0.4672 1.1688 0.267 Uiso 1 1 d R
N1 N 1.3108(8) -0.0292(7) 0.0618(4) 0.0474(16) Uani 1 1 d .
H1 H 1.3770 -0.0840 0.0973 0.057 Uiso 1 1 calc R
N2 N 0.8855(8) 0.1055(7) 0.6670(5) 0.0530(17) Uani 1 1 d .
N3 N 0.8893(8) 0.2511(7) 0.5140(4) 0.0440(15) Uani 1 1 d .
N4 N 0.7172(8) 0.4576(7) 0.5181(4) 0.0486(16) Uani 1 1 d .
N5 N 0.5248(7) 0.2235(6) 0.6416(3) 0.0355(13) Uani 1 1 d .
H5 H 0.5322 0.1376 0.6689 0.043 Uiso 1 1 calc R
N6 N 0.9448(7) 0.0570(5) 0.0286(3) 0.0357(13) Uani 1 1 d .
N7 N 0.9505(8) -0.0435(6) 0.1877(4) 0.0367(14) Uani 1 1 d .
N8 N 1.1373(8) -0.2489(6) 0.2046(4) 0.0437(15) Uani 1 1 d .
N9 N 0.8425(7) -0.2234(7) 0.1123(4) 0.0539(17) Uani 1 1 d D
N10 N 0.7106(7) -0.1984(6) 0.1437(3) 0.0492(14) Uani 1 1 d D
N11 N 0.5778(8) -0.1771(8) 0.1748(4) 0.068(2) Uani 1 1 d D
N12 N 1.0089(11) 0.3668(9) 0.6285(7) 0.091(3) Uani 1 1 d D
N13 N 1.0798(10) 0.4606(8) 0.5947(5) 0.070(2) Uani 1 1 d D
N14 N 1.1590(16) 0.5573(14) 0.5668(10) 0.189(8) Uani 1 1 d D
C1 C 1.2860(11) -0.1497(9) -0.0373(5) 0.053(2) Uani 1 1 d .
C2 C 1.3707(9) -0.0423(8) -0.0229(4) 0.0474(17) Uani 1 1 d .
H2 H 1.3345 0.0366 -0.0636 0.057 Uiso 1 1 calc R
C3 C 1.5564(11) -0.0456(15) -0.0389(6) 0.093(4) Uani 1 1 d .
H3A H 1.6032 -0.0520 0.0117 0.140 Uiso 1 1 calc R
H3B H 1.5948 0.0319 -0.0816 0.140 Uiso 1 1 calc R
H3C H 1.5916 -0.1189 -0.0572 0.140 Uiso 1 1 calc R
C4 C 1.3487(11) 0.1023(10) 0.0643(6) 0.068(2) Uani 1 1 d .
H4A H 1.3006 0.1663 0.0190 0.082 Uiso 1 1 calc R
H4B H 1.4695 0.1139 0.0550 0.082 Uiso 1 1 calc R
C5 C 1.2815(11) 0.1248(11) 0.1457(7) 0.075(3) Uani 1 1 d .
C6 C 1.3166(11) 0.0483(11) 0.2220(6) 0.069(2) Uani 1 1 d .
H6 H 1.3835 -0.0249 0.2257 0.082 Uiso 1 1 calc R
C7 C 1.2519(9) 0.0786(10) 0.2972(6) 0.067(2) Uani 1 1 d .
H7 H 1.2785 0.0246 0.3485 0.080 Uiso 1 1 calc R
C8 C 1.1858(14) 0.2361(10) 0.1422(6) 0.083(3) Uani 1 1 d .
H8 H 1.1639 0.2924 0.0906 0.100 Uiso 1 1 calc R
C9 C 1.1206(14) 0.2641(10) 0.2187(7) 0.086(3) Uani 1 1 d .
H9 H 1.0553 0.3379 0.2158 0.103 Uiso 1 1 calc R
C10 C 1.1533(10) 0.1838(9) 0.2952(6) 0.061(2) Uani 1 1 d .
C11 C 1.0663(9) 0.2064(8) 0.3731(6) 0.0526(19) Uani 1 1 d .
C12 C 1.0754(11) 0.1234(9) 0.4533(6) 0.062(2) Uani 1 1 d .
H12 H 1.1442 0.0505 0.4607 0.074 Uiso 1 1 calc R
C13 C 0.9852(9) 0.1466(8) 0.5219(6) 0.0475(18) Uani 1 1 d .
C14 C 0.9824(10) 0.0672(8) 0.6105(6) 0.054(2) Uani 1 1 d .
C15 C 1.0768(12) -0.0524(10) 0.6357(7) 0.074(3) Uani 1 1 d .
H15 H 1.1396 -0.0846 0.5961 0.088 Uiso 1 1 calc R
C16 C 1.0706(15) -0.1176(10) 0.7209(8) 0.090(3) Uani 1 1 d .
H16 H 1.1360 -0.1912 0.7398 0.109 Uiso 1 1 calc R
C17 C 0.9675(13) -0.0720(10) 0.7763(6) 0.073(3) Uani 1 1 d .
H17 H 0.9561 -0.1183 0.8330 0.088 Uiso 1 1 calc R
C18 C 0.8796(11) 0.0425(8) 0.7489(6) 0.060(2) Uani 1 1 d .
H18 H 0.8159 0.0759 0.7876 0.072 Uiso 1 1 calc R
C19 C 0.9701(10) 0.3213(9) 0.3645(6) 0.061(2) Uani 1 1 d .
H19 H 0.9664 0.3833 0.3127 0.074 Uiso 1 1 calc R
C20 C 0.8795(9) 0.3375(8) 0.4388(5) 0.0507(19) Uani 1 1 d .
C21 C 0.7728(9) 0.4538(8) 0.4429(5) 0.0487(19) Uani 1 1 d .
C22 C 0.7283(10) 0.5472(9) 0.3704(6) 0.065(2) Uani 1 1 d .
H22 H 0.7666 0.5417 0.3172 0.078 Uiso 1 1 calc R
C23 C 0.6246(12) 0.6481(8) 0.3815(6) 0.067(2) Uani 1 1 d .
H23 H 0.5937 0.7128 0.3351 0.080 Uiso 1 1 calc R
C24 C 0.5705(10) 0.6522(8) 0.4568(7) 0.069(3) Uani 1 1 d .
H24 H 0.4996 0.7189 0.4641 0.083 Uiso 1 1 calc R
C25 C 0.6190(11) 0.5565(8) 0.5260(6) 0.056(2) Uani 1 1 d .
H25 H 0.5819 0.5616 0.5793 0.068 Uiso 1 1 calc R
C26 C 0.5427(12) 0.3217(11) 0.7537(7) 0.074(3) Uani 1 1 d .
C27 C 0.4290(9) 0.2812(8) 0.7031(4) 0.0491(18) Uani 1 1 d .
H27 H 0.3760 0.3602 0.6702 0.059 Uiso 1 1 calc R
C28 C 0.2859(12) 0.1979(10) 0.7619(5) 0.070(3) Uani 1 1 d .
H28A H 0.2008 0.1874 0.7295 0.104 Uiso 1 1 calc R
H28B H 0.2379 0.2395 0.8021 0.104 Uiso 1 1 calc R
H28C H 0.3299 0.1148 0.7906 0.104 Uiso 1 1 calc R
C29 C 0.4182(8) 0.2353(8) 0.5733(4) 0.0469(16) Uani 1 1 d .
H29A H 0.3960 0.3260 0.5463 0.056 Uiso 1 1 calc R
H29B H 0.3112 0.1943 0.5979 0.056 Uiso 1 1 calc R
C30 C 0.4971(7) 0.1756(7) 0.5076(4) 0.0380(15) Uani 1 1 d .
C31 C 0.5019(8) 0.2447(7) 0.4243(4) 0.0425(15) Uani 1 1 d .
H31 H 0.4499 0.3253 0.4097 0.051 Uiso 1 1 calc R
C32 C 0.5818(8) 0.1984(7) 0.3613(4) 0.0433(15) Uani 1 1 d .
H32 H 0.5859 0.2495 0.3057 0.052 Uiso 1 1 calc R
C33 C 0.5633(10) 0.0525(8) 0.5256(5) 0.0527(19) Uani 1 1 d .
H33 H 0.5537 0.0002 0.5810 0.063 Uiso 1 1 calc R
C34 C 0.6436(10) 0.0041(7) 0.4638(4) 0.0465(16) Uani 1 1 d .
H34 H 0.6902 -0.0785 0.4785 0.056 Uiso 1 1 calc R
C35 C 0.6551(8) 0.0773(7) 0.3803(4) 0.0388(14) Uani 1 1 d .
C36 C 0.7539(7) 0.0332(6) 0.3119(4) 0.0343(14) Uani 1 1 d .
C37 C 0.7499(8) 0.0970(6) 0.2285(4) 0.0388(15) Uani 1 1 d .
H37 H 0.6787 0.1681 0.2133 0.047 Uiso 1 1 calc R
C38 C 0.8465(8) 0.0601(7) 0.1669(4) 0.0352(15) Uani 1 1 d .
C39 C 0.8532(9) 0.1228(7) 0.0768(4) 0.0384(15) Uani 1 1 d .
C40 C 0.7719(11) 0.2376(8) 0.0438(5) 0.059(2) Uani 1 1 d .
H40 H 0.7041 0.2777 0.0777 0.070 Uiso 1 1 calc R
C41 C 0.7973(13) 0.2927(9) -0.0461(6) 0.072(3) Uani 1 1 d .
H41 H 0.7553 0.3746 -0.0713 0.087 Uiso 1 1 calc R
C42 C 0.8823(11) 0.2250(8) -0.0939(5) 0.055(2) Uani 1 1 d .
H42 H 0.8887 0.2559 -0.1520 0.067 Uiso 1 1 calc R
C43 C 0.9583(9) 0.1112(8) -0.0558(4) 0.0491(19) Uani 1 1 d .
H43 H 1.0225 0.0687 -0.0893 0.059 Uiso 1 1 calc R
C44 C 0.8611(8) -0.0767(6) 0.3311(4) 0.0348(14) Uani 1 1 d .
H44 H 0.8683 -0.1244 0.3867 0.042 Uiso 1 1 calc R
C45 C 0.9538(8) -0.1126(7) 0.2679(5) 0.0378(15) Uani 1 1 d .
C46 C 1.0700(8) -0.2281(7) 0.2779(5) 0.0413(16) Uani 1 1 d .
C47 C 1.1056(9) -0.3055(7) 0.3559(5) 0.0503(18) Uani 1 1 d .
H47 H 1.0645 -0.2878 0.4052 0.060 Uiso 1 1 calc R
C48 C 1.2106(10) -0.4149(8) 0.3546(5) 0.061(2) Uani 1 1 d .
H48 H 1.2315 -0.4747 0.4052 0.073 Uiso 1 1 calc R
C49 C 1.2784(11) -0.4336(8) 0.2841(6) 0.058(2) Uani 1 1 d .
H49 H 1.3534 -0.5016 0.2847 0.070 Uiso 1 1 calc R
C50 C 1.2363(9) -0.3498(8) 0.2084(5) 0.0485(19) Uani 1 1 d .
H50 H 1.2798 -0.3659 0.1588 0.058 Uiso 1 1 calc R

loop_
_atom_site_aniso_label
_atom_site_aniso_U_11
_atom_site_aniso_U_22
_atom_site_aniso_U_33
_atom_site_aniso_U_23
_atom_site_aniso_U_13
_atom_site_aniso_U_12
Ni1 0.0320(4) 0.0453(5) 0.0365(4) -0.0134(4) -0.0014(3) 0.0044(4)
Ni2 0.0382(5) 0.0460(5) 0.0601(6) -0.0214(5) -0.0131(4) 0.0069(4)
O1 0.051(3) 0.067(4) 0.059(4) -0.036(3) 0.010(3) -0.006(3)
O2 0.105(6) 0.089(5) 0.085(5) -0.054(4) 0.033(4) -0.018(4)
O3 0.064(4) 0.083(4) 0.076(4) -0.044(4) -0.030(3) 0.012(3)
O4 0.110(7) 0.279(15) 0.103(6) -0.141(9) -0.007(5) 0.014(8)
O5 0.216(11) 0.088(6) 0.097(6) -0.029(5) -0.032(6) 0.033(6)
O6 0.105(5) 0.082(4) 0.060(4) -0.018(3) 0.005(3) -0.005(4)
O7 0.130(6) 0.162(8) 0.177(8) -0.072(7) 0.014(6) 0.026(6)
O8 0.140(8) 0.133(7) 0.087(5) -0.042(5) -0.025(5) 0.023(6)
O9 0.208(11) 0.082(5) 0.117(7) -0.031(5) -0.067(7) -0.027(6)
O10 0.164(8) 0.190(9) 0.183(8) -0.077(7) -0.028(7) 0.008(7)
O11 0.183(8) 0.151(8) 0.177(8) -0.042(7) 0.021(7) 0.033(7)
N1 0.036(3) 0.062(4) 0.038(3) -0.011(3) 0.006(3) -0.005(3)
N2 0.050(4) 0.051(4) 0.071(4) -0.034(3) -0.017(3) 0.002(3)
N3 0.031(3) 0.043(3) 0.057(4) -0.015(3) 0.000(3) 0.000(3)
N4 0.041(3) 0.048(4) 0.054(4) -0.011(3) -0.007(3) -0.002(3)
N5 0.038(3) 0.044(3) 0.030(3) -0.019(3) -0.007(2) 0.008(3)
N6 0.035(3) 0.040(3) 0.030(3) -0.010(2) -0.004(2) 0.005(2)
N7 0.034(3) 0.042(3) 0.033(3) -0.010(3) -0.003(2) -0.006(3)
N8 0.038(3) 0.045(3) 0.048(4) -0.013(3) -0.003(3) 0.003(3)
N9 0.037(4) 0.068(4) 0.064(4) -0.031(4) -0.005(3) -0.001(3)
N10 0.048(4) 0.061(4) 0.041(3) -0.017(3) -0.008(3) -0.005(3)
N11 0.044(4) 0.108(6) 0.055(4) -0.035(4) 0.002(3) 0.001(4)
N12 0.062(5) 0.074(6) 0.149(9) -0.037(6) -0.043(5) -0.007(4)
N13 0.058(5) 0.091(6) 0.061(4) -0.023(4) -0.019(4) 0.014(4)
N14 0.092(8) 0.187(15) 0.198(14) 0.086(12) -0.029(9) -0.045(9)
C1 0.062(5) 0.062(5) 0.036(4) -0.018(4) -0.001(4) 0.010(4)
C2 0.041(4) 0.061(4) 0.035(3) -0.012(3) 0.003(3) 0.008(3)
C3 0.043(5) 0.184(13) 0.057(5) -0.050(7) 0.017(4) -0.023(6)
C4 0.059(5) 0.084(6) 0.071(5) -0.042(5) 0.014(4) -0.026(4)
C5 0.049(5) 0.092(7) 0.092(7) -0.048(6) 0.024(5) -0.037(5)
C6 0.042(4) 0.091(7) 0.074(6) -0.033(5) 0.005(4) 0.007(4)
C7 0.036(4) 0.107(7) 0.080(6) -0.062(6) -0.001(4) 0.001(4)
C8 0.099(8) 0.076(6) 0.071(6) -0.028(5) 0.018(5) -0.015(6)
C9 0.100(8) 0.067(6) 0.090(7) -0.032(6) 0.007(6) 0.001(5)
C10 0.046(4) 0.079(6) 0.065(5) -0.032(5) -0.005(4) -0.022(4)
C11 0.030(3) 0.060(5) 0.079(6) -0.038(4) -0.003(3) -0.004(3)
C12 0.045(4) 0.068(6) 0.073(6) -0.025(5) -0.003(4) 0.000(4)
C13 0.031(3) 0.046(4) 0.071(5) -0.027(4) -0.006(3) 0.001(3)
C14 0.047(4) 0.052(5) 0.072(5) -0.029(4) -0.023(4) 0.014(4)
C15 0.071(6) 0.074(6) 0.090(7) -0.043(6) -0.020(5) 0.022(5)
C16 0.091(7) 0.055(6) 0.117(9) -0.014(6) -0.025(7) 0.027(5)
C17 0.087(7) 0.066(6) 0.066(6) -0.016(5) -0.027(5) 0.026(5)
C18 0.064(5) 0.053(5) 0.066(6) -0.019(4) -0.016(4) 0.007(4)
C19 0.041(4) 0.059(5) 0.073(5) -0.010(4) 0.008(4) -0.006(4)
C20 0.031(4) 0.063(5) 0.059(5) -0.023(4) 0.002(3) -0.001(3)
C21 0.035(4) 0.048(4) 0.060(5) -0.012(4) -0.002(3) -0.009(3)
C22 0.050(5) 0.076(6) 0.059(5) -0.006(5) -0.005(4) -0.011(4)
C23 0.060(5) 0.050(5) 0.076(6) 0.000(5) -0.007(4) -0.005(4)
C24 0.040(4) 0.042(4) 0.111(8) -0.004(5) -0.008(4) 0.007(3)
C25 0.053(5) 0.045(4) 0.073(6) -0.023(4) -0.007(4) 0.006(4)
C26 0.059(6) 0.107(8) 0.073(6) -0.053(6) -0.022(5) 0.025(6)
C27 0.050(4) 0.063(5) 0.036(4) -0.019(3) -0.009(3) 0.017(4)
C28 0.064(6) 0.091(7) 0.040(4) -0.007(4) 0.005(4) 0.014(5)
C29 0.044(4) 0.066(4) 0.038(3) -0.027(3) -0.007(3) 0.010(3)
C30 0.025(3) 0.048(4) 0.040(3) -0.015(3) -0.004(2) 0.008(3)
C31 0.043(3) 0.044(4) 0.042(4) -0.015(3) -0.010(3) 0.007(3)
C32 0.047(4) 0.047(4) 0.032(3) -0.008(3) -0.003(3) 0.006(3)
C33 0.070(5) 0.047(4) 0.038(4) -0.011(3) 0.001(3) -0.005(4)
C34 0.068(5) 0.034(3) 0.036(3) -0.010(3) -0.001(3) -0.005(3)
C35 0.035(3) 0.052(4) 0.034(3) -0.020(3) 0.002(3) -0.008(3)
C36 0.025(3) 0.033(3) 0.045(4) -0.013(3) -0.005(3) -0.001(3)
C37 0.039(3) 0.036(3) 0.043(4) -0.015(3) -0.004(3) 0.002(3)
C38 0.029(3) 0.037(3) 0.038(3) -0.008(3) -0.008(3) 0.003(3)
C39 0.035(3) 0.038(4) 0.038(3) -0.006(3) -0.006(3) 0.000(3)
C40 0.067(5) 0.060(5) 0.050(4) -0.018(4) -0.012(4) 0.016(4)
C41 0.089(7) 0.062(5) 0.055(5) -0.004(4) -0.016(5) 0.024(5)
C42 0.064(5) 0.061(5) 0.033(4) -0.002(4) -0.005(3) 0.005(4)
C43 0.049(4) 0.066(5) 0.029(3) -0.011(3) -0.005(3) 0.014(4)
C44 0.035(3) 0.038(3) 0.026(3) -0.002(3) -0.006(2) 0.000(3)
C45 0.026(3) 0.039(4) 0.044(4) -0.005(3) -0.007(3) 0.003(3)
C46 0.029(3) 0.047(4) 0.047(4) -0.012(3) -0.005(3) 0.003(3)
C47 0.048(4) 0.051(4) 0.047(4) -0.007(3) -0.011(3) 0.008(3)
C48 0.049(4) 0.052(5) 0.066(5) 0.006(4) -0.013(4) 0.012(4)
C49 0.059(5) 0.042(4) 0.072(6) -0.017(4) -0.010(4) 0.014(4)
C50 0.035(4) 0.053(4) 0.060(5) -0.024(4) -0.004(3) 0.011(3)

loop_
_atom_type_symbol
_atom_type_description
_atom_type_scat_dispersion_real
_atom_type_scat_dispersion_imag
_atom_type_scat_source
C C 0.0033 0.0016 'International Tables Vol C Tables 4.2.6.8 and 6.1.1.4'
H H 0.0000 0.0000 'International Tables Vol C Tables 4.2.6.8 and 6.1.1.4'
N N 0.0061 0.0033 'International Tables Vol C Tables 4.2.6.8 and 6.1.1.4'
O O 0.0106 0.0060 'International Tables Vol C Tables 4.2.6.8 and 6.1.1.4'
Ni Ni 0.3393 1.1124 'International Tables Vol C Tables 4.2.6.8 and 6.1.1.4'

loop_
_geom_angle_atom_site_label_1
_geom_angle_atom_site_label_2
_geom_angle_atom_site_label_3
_geom_angle
N7 Ni1 O1 174.7(3)
N7 Ni1 N8 78.5(2)
O1 Ni1 N8 100.0(3)
N7 Ni1 N6 77.8(2)
O1 Ni1 N6 103.8(2)
N8 Ni1 N6 156.2(2)
N7 Ni1 N9 88.2(3)
O1 Ni1 N9 86.7(2)
N8 Ni1 N9 88.9(3)
N6 Ni1 N9 92.4(2)
N7 Ni1 N1 106.1(3)
O1 Ni1 N1 78.9(3)
N8 Ni1 N1 91.5(2)
N6 Ni1 N1 93.1(2)
N9 Ni1 N1 165.5(2)
O3 Ni2 N3 172.1(3)
O3 Ni2 N12 83.3(4)
N3 Ni2 N12 89.3(4)
O3 Ni2 N4 105.6(3)
N3 Ni2 N4 77.8(3)
N12 Ni2 N4 95.2(3)
O3 Ni2 N2 100.0(3)
N3 Ni2 N2 76.6(3)
N12 Ni2 N2 86.6(3)
N4 Ni2 N2 154.3(3)
O3 Ni2 N5 79.7(2)
N3 Ni2 N5 107.5(2)
N12 Ni2 N5 162.7(3)
N4 Ni2 N5 92.3(2)
N2 Ni2 N5 93.4(2)
C1 O1 Ni1 119.0(6)
C26 O3 Ni2 120.1(6)
H5A O5 H5B 109.0
H6A O6 H6B 107.3
H7A O7 H7B 106.5
H8A O8 H8B 107.3
H9A O9 H9B 108.2
H10A O10 H10B 106.6
H11A O11 H11B 109.0
C4 N1 C2 110.3(6)
C4 N1 Ni1 123.2(5)
C2 N1 Ni1 106.2(5)
C4 N1 H1 105.2
C2 N1 H1 105.2
Ni1 N1 H1 105.2
C14 N2 C18 122.0(8)
C14 N2 Ni2 112.7(6)
C18 N2 Ni2 124.3(6)
C13 N3 C20 120.7(8)
C13 N3 Ni2 120.3(6)
C20 N3 Ni2 118.5(6)
C21 N4 C25 118.4(7)
C21 N4 Ni2 114.9(5)
C25 N4 Ni2 126.5(6)
C27 N5 C29 107.7(5)
C27 N5 Ni2 108.4(4)
C29 N5 Ni2 122.3(4)
C27 N5 H5 105.8
C29 N5 H5 105.8
Ni2 N5 H5 105.8
C43 N6 C39 117.4(6)
C43 N6 Ni1 128.1(5)
C39 N6 Ni1 114.4(4)
C45 N7 C38 120.3(7)
C45 N7 Ni1 119.8(5)
C38 N7 Ni1 118.7(5)
C50 N8 C46 118.4(7)
C50 N8 Ni1 127.8(6)
C46 N8 Ni1 113.9(5)
N10 N9 Ni1 123.3(6)
N11 N10 N9 178.0(8)
N13 N12 Ni2 133.8(8)
N12 N13 N14 173.6(12)
O1 C1 O2 122.3(9)
O1 C1 C2 118.6(7)
O2 C1 C2 119.0(8)
C1 C2 C3 114.7(8)
C1 C2 N1 111.3(6)
C3 C2 N1 112.0(6)
C1 C2 H2 106.0
C3 C2 H2 106.0
N1 C2 H2 106.0
C2 C3 H3A 109.5
C2 C3 H3B 109.5
H3A C3 H3B 109.5
C2 C3 H3C 109.5
H3A C3 H3C 109.5
H3B C3 H3C 109.5
N1 C4 C5 113.0(7)
N1 C4 H4A 109.0
C5 C4 H4A 109.0
N1 C4 H4B 109.0
C5 C4 H4B 109.0
H4A C4 H4B 107.8
C6 C5 C8 118.1(10)
C6 C5 C4 124.3(10)
C8 C5 C4 117.5(10)
C5 C6 C7 121.0(9)
C5 C6 H6 119.5
C7 C6 H6 119.5
C10 C7 C6 121.7(9)
C10 C7 H7 119.1
C6 C7 H7 119.1
C5 C8 C9 119.9(10)
C5 C8 H8 120.1
C9 C8 H8 120.1
C10 C9 C8 121.2(9)
C10 C9 H9 119.4
C8 C9 H9 119.4
C7 C10 C9 118.0(9)
C7 C10 C11 122.1(9)
C9 C10 C11 119.6(9)
C12 C11 C19 117.9(8)
C12 C11 C10 124.4(8)
C19 C11 C10 117.7(8)
C13 C12 C11 121.4(8)
C13 C12 H12 119.3
C11 C12 H12 119.3
N3 C13 C12 121.0(9)
N3 C13 C14 111.7(7)
C12 C13 C14 127.2(8)
N2 C14 C15 119.7(9)
N2 C14 C13 117.8(7)
C15 C14 C13 122.4(8)
C16 C15 C14 117.9(9)
C16 C15 H15 121.0
C14 C15 H15 121.0
C17 C16 C15 119.0(9)
C17 C16 H16 120.5
C15 C16 H16 120.5
C16 C17 C18 120.5(10)
C16 C17 H17 119.8
C18 C17 H17 119.8
N2 C18 C17 120.5(9)
N2 C18 H18 119.8
C17 C18 H18 119.8
C11 C19 C20 117.0(8)
C11 C19 H19 121.5
C20 C19 H19 121.5
N3 C20 C19 121.8(8)
N3 C20 C21 113.1(7)
C19 C20 C21 125.0(8)
N4 C21 C22 122.5(8)
N4 C21 C20 115.5(7)
C22 C21 C20 121.9(8)
C23 C22 C21 117.2(9)
C23 C22 H22 121.4
C21 C22 H22 121.4
C24 C23 C22 120.1(9)
C24 C23 H23 119.9
C22 C23 H23 119.9
C23 C24 C25 119.8(9)
C23 C24 H24 120.1
C25 C24 H24 120.1
N4 C25 C24 122.0(9)
N4 C25 H25 119.0
C24 C25 H25 119.0
O4 C26 O3 124.2(10)
O4 C26 C27 120.3(10)
O3 C26 C27 115.5(8)
N5 C27 C26 111.7(6)
N5 C27 C28 115.5(7)
C26 C27 C28 109.8(7)
N5 C27 H27 106.4
C26 C27 H27 106.4
C28 C27 H27 106.4
C27 C28 H28A 109.5
C27 C28 H28B 109.5
H28A C28 H28B 109.5
C27 C28 H28C 109.5
H28A C28 H28C 109.5
H28B C28 H28C 109.5
N5 C29 C30 113.6(5)
N5 C29 H29A 108.8
C30 C29 H29A 108.8
N5 C29 H29B 108.8
C30 C29 H29B 108.8
H29A C29 H29B 107.7
C31 C30 C33 116.4(6)
C31 C30 C29 119.5(6)
C33 C30 C29 124.0(6)
C30 C31 C32 122.3(6)
C30 C31 H31 118.9
C32 C31 H31 118.9
C35 C32 C31 120.6(6)
C35 C32 H32 119.7
C31 C32 H32 119.7
C30 C33 C34 122.1(7)
C30 C33 H33 118.9
C34 C33 H33 118.9
C35 C34 C33 120.7(7)
C35 C34 H34 119.6
C33 C34 H34 119.6
C32 C35 C34 117.6(6)
C32 C35 C36 119.8(6)
C34 C35 C36 122.4(6)
C37 C36 C44 116.1(6)
C37 C36 C35 122.9(6)
C44 C36 C35 121.0(6)
C38 C37 C36 122.5(6)
C38 C37 H37 118.8
C36 C37 H37 118.8
N7 C38 C37 119.7(6)
N7 C38 C39 113.7(6)
C37 C38 C39 126.5(6)
N6 C39 C40 123.2(7)
N6 C39 C38 114.5(6)
C40 C39 C38 122.3(7)
C39 C40 C41 116.5(7)
C39 C40 H40 121.8
C41 C40 H40 121.8
C42 C41 C40 120.0(8)
C42 C41 H41 120.0
C40 C41 H41 120.0
C41 C42 C43 119.3(7)
C41 C42 H42 120.4
C43 C42 H42 120.4
N6 C43 C42 123.3(7)
N6 C43 H43 118.4
C42 C43 H43 118.4
C45 C44 C36 119.9(6)
C45 C44 H44 120.0
C36 C44 H44 120.0
N7 C45 C44 121.3(6)
N7 C45 C46 112.4(7)
C44 C45 C46 126.3(6)
N8 C46 C47 123.2(7)
N8 C46 C45 114.8(6)
C47 C46 C45 122.0(7)
C46 C47 C48 114.9(7)
C46 C47 H47 122.6
C48 C47 H47 122.6
C49 C48 C47 121.9(7)
C49 C48 H48 119.0
C47 C48 H48 119.0
C48 C49 C50 119.0(7)
C48 C49 H49 120.5
C50 C49 H49 120.5
N8 C50 C49 122.4(8)
N8 C50 H50 118.8
C49 C50 H50 118.8

loop_
_geom_bond_atom_site_label_1
_geom_bond_atom_site_label_2
_geom_bond_distance
Ni1 N7 1.999(7)
Ni1 O1 2.005(6)
Ni1 N8 2.100(6)
Ni1 N6 2.102(5)
Ni1 N9 2.122(7)
Ni1 N1 2.178(7)
Ni2 O3 1.979(7)
Ni2 N3 2.014(7)
Ni2 N12 2.102(8)
Ni2 N4 2.119(7)
Ni2 N2 2.145(7)
Ni2 N5 2.161(6)
O1 C1 1.251(10)
O2 C1 1.259(10)
O3 C26 1.326(12)
O4 C26 1.182(12)
O5 H5A 0.8543
O5 H5B 0.8578
O6 H6A 0.8617
O6 H6B 0.8645
O7 H7A 0.8641
O7 H7B 0.8687
O8 H8A 0.8694
O8 H8B 0.8602
O9 H9A 0.8582
O9 H9B 0.8608
O10 H10A 0.8645
O10 H10B 0.8654
O11 H11A 0.8572
O11 H11B 0.8584
N1 C4 1.495(11)
N1 C2 1.498(9)
N1 H1 0.9100
N2 C14 1.309(11)
N2 C18 1.337(11)
N3 C13 1.324(10)
N3 C20 1.337(11)
N4 C21 1.304(11)
N4 C25 1.333(11)
N5 C27 1.488(9)
N5 C29 1.496(8)
N5 H5 0.9100
N6 C43 1.357(9)
N6 C39 1.369(9)
N7 C45 1.335(9)
N7 C38 1.353(9)
N8 C50 1.315(10)
N8 C46 1.367(10)
N9 N10 1.180(7)
N10 N11 1.171(7)
N12 N13 1.145(8)
N13 N14 1.191(9)
C1 C2 1.480(12)
C2 C3 1.480(11)
C2 H2 0.9800
C3 H3A 0.9600
C3 H3B 0.9600
C3 H3C 0.9600
C4 C5 1.500(12)
C4 H4A 0.9700
C4 H4B 0.9700
C5 C6 1.358(15)
C5 C8 1.393(15)
C6 C7 1.436(12)
C6 H6 0.9300
C7 C10 1.355(13)
C7 H7 0.9300
C8 C9 1.446(14)
C8 H8 0.9300
C9 C10 1.368(14)
C9 H9 0.9300
C10 C11 1.492(12)
C11 C12 1.386(13)
C11 C19 1.417(11)
C12 C13 1.370(12)
C12 H12 0.9300
C13 C14 1.478(12)
C14 C15 1.448(12)
C15 C16 1.391(15)
C15 H15 0.9300
C16 C17 1.361(15)
C16 H16 0.9300
C17 C18 1.382(13)
C17 H17 0.9300
C18 H18 0.9300
C19 C20 1.423(12)
C19 H19 0.9300
C20 C21 1.508(11)
C21 C22 1.404(12)
C22 C23 1.391(14)
C22 H22 0.9300
C23 C24 1.303(14)
C23 H23 0.9300
C24 C25 1.390(13)
C24 H24 0.9300
C25 H25 0.9300
C26 C27 1.495(12)
C27 C28 1.544(12)
C27 H27 0.9800
C28 H28A 0.9600
C28 H28B 0.9600
C28 H28C 0.9600
C29 C30 1.510(9)
C29 H29A 0.9700
C29 H29B 0.9700
C30 C31 1.373(9)
C30 C33 1.375(10)
C31 C32 1.387(9)
C31 H31 0.9300
C32 C35 1.380(10)
C32 H32 0.9300
C33 C34 1.385(10)
C33 H33 0.9300
C34 C35 1.384(9)
C34 H34 0.9300
C35 C36 1.504(9)
C36 C37 1.369(9)
C36 C44 1.418(9)
C37 C38 1.366(10)
C37 H37 0.9300
C38 C39 1.458(9)
C39 C40 1.373(11)
C40 C41 1.442(12)
C40 H40 0.9300
C41 C42 1.355(13)
C41 H41 0.9300
C42 C43 1.363(11)
C42 H42 0.9300
C43 H43 0.9300
C44 C45 1.369(10)
C44 H44 0.9300
C45 C46 1.508(9)
C46 C47 1.384(10)
C47 C48 1.429(11)
C47 H47 0.9300
C48 C49 1.314(12)
C48 H48 0.9300
C49 C50 1.394(12)
C49 H49 0.9300
C50 H50 0.9300

loop_
_geom_hbond_atom_site_label_D
_geom_hbond_atom_site_label_H
_geom_hbond_atom_site_label_A
_geom_hbond_distance_DH
_geom_hbond_distance_HA
_geom_hbond_distance_DA
_geom_hbond_angle_DHA
_geom_hbond_site_symmetry_A
O5 H5A O6 0.85 2.15 2.824(11) 135.8 .
O5 H5B O8 0.86 2.19 3.011(14) 159.2 .
O7 H7B O5 0.87 1.88 2.710(17) 160.4 .
O9 H9B O5 0.86 1.99 2.824(13) 163.3 .
O9 H9A O3 0.86 2.05 2.872(10) 160.0 .
O10 H10A O9 0.86 2.08 2.869(18) 152.1 .
O8 H8A N14 0.87 2.09 2.777(18) 136.0 .
N5 H5 O6 0.91 2.19 3.095(9) 173.7 1_545
N1 H1 N11 0.91 2.22 3.107(10) 166.3 1_655
O7 H7A O10 0.86 1.83 2.684(19) 171.1 1_455
O6 H6B O2 0.86 2.13 2.831(9) 138.1 1_466

loop_
_geom_torsion_atom_site_label_1
_geom_torsion_atom_site_label_2
_geom_torsion_atom_site_label_3
_geom_torsion_atom_site_label_4
_geom_torsion
N8 Ni1 O1 C1 -104.2(6)
N6 Ni1 O1 C1 75.9(6)
N9 Ni1 O1 C1 167.6(7)
N1 Ni1 O1 C1 -14.6(6)
N12 Ni2 O3 C26 174.9(8)
N4 Ni2 O3 C26 81.4(8)
N2 Ni2 O3 C26 -99.8(8)
N5 Ni2 O3 C26 -8.1(7)
N7 Ni1 N1 C4 -32.6(7)
O1 Ni1 N1 C4 149.1(7)
N8 Ni1 N1 C4 -111.0(7)
N6 Ni1 N1 C4 45.6(7)
N9 Ni1 N1 C4 157.8(10)
N7 Ni1 N1 C2 -161.0(5)
O1 Ni1 N1 C2 20.6(5)
N8 Ni1 N1 C2 120.6(5)
N6 Ni1 N1 C2 -82.8(5)
N9 Ni1 N1 C2 29.3(14)
O3 Ni2 N2 C14 -164.3(6)
N3 Ni2 N2 C14 8.4(6)
N12 Ni2 N2 C14 -81.7(6)
N4 Ni2 N2 C14 13.2(10)
N5 Ni2 N2 C14 115.6(6)
O3 Ni2 N2 C18 4.5(7)
N3 Ni2 N2 C18 177.2(7)
N12 Ni2 N2 C18 87.1(7)
N4 Ni2 N2 C18 -178.0(6)
N5 Ni2 N2 C18 -75.6(7)
N12 Ni2 N3 C13 78.9(6)
N4 Ni2 N3 C13 174.4(6)
N2 Ni2 N3 C13 -7.8(6)
N5 Ni2 N3 C13 -97.1(6)
N12 Ni2 N3 C20 -93.4(6)
N4 Ni2 N3 C20 2.0(6)
N2 Ni2 N3 C20 179.9(6)
N5 Ni2 N3 C20 90.5(6)
O3 Ni2 N4 C21 173.5(6)
N3 Ni2 N4 C21 0.9(6)
N12 Ni2 N4 C21 89.0(6)
N2 Ni2 N4 C21 -3.9(10)
N5 Ni2 N4 C21 -106.6(6)
O3 Ni2 N4 C25 -11.6(8)
N3 Ni2 N4 C25 175.7(7)
N12 Ni2 N4 C25 -96.1(7)
N2 Ni2 N4 C25 171.0(6)
N5 Ni2 N4 C25 68.3(7)
O3 Ni2 N5 C27 17.1(4)
N3 Ni2 N5 C27 -166.3(4)
N12 Ni2 N5 C27 27.0(12)
N4 Ni2 N5 C27 -88.4(5)
N2 Ni2 N5 C27 116.7(5)
O3 Ni2 N5 C29 143.1(6)
N3 Ni2 N5 C29 -40.3(6)
N12 Ni2 N5 C29 153.1(10)
N4 Ni2 N5 C29 37.6(5)
N2 Ni2 N5 C29 -117.3(5)
N7 Ni1 N6 C43 173.6(7)
O1 Ni1 N6 C43 -11.6(7)
N8 Ni1 N6 C43 168.5(6)
N9 Ni1 N6 C43 -98.8(6)
N1 Ni1 N6 C43 67.8(6)
N7 Ni1 N6 C39 -2.1(5)
O1 Ni1 N6 C39 172.7(5)
N8 Ni1 N6 C39 -7.2(9)
N9 Ni1 N6 C39 85.5(5)
N1 Ni1 N6 C39 -107.9(5)
N8 Ni1 N7 C45 -7.6(5)
N6 Ni1 N7 C45 174.5(6)
N9 Ni1 N7 C45 81.7(6)
N1 Ni1 N7 C45 -95.8(6)
N8 Ni1 N7 C38 -174.8(6)
N6 Ni1 N7 C38 7.3(5)
N9 Ni1 N7 C38 -85.6(5)
N1 Ni1 N7 C38 97.0(6)
N7 Ni1 N8 C50 -178.1(7)
O1 Ni1 N8 C50 7.0(7)
N6 Ni1 N8 C50 -173.1(6)
N9 Ni1 N8 C50 93.5(7)
N1 Ni1 N8 C50 -72.0(7)
N7 Ni1 N8 C46 3.5(5)
O1 Ni1 N8 C46 -171.3(5)
N6 Ni1 N8 C46 8.6(9)
N9 Ni1 N8 C46 -84.9(5)
N1 Ni1 N8 C46 109.7(5)
N7 Ni1 N9 N10 20.6(7)
O1 Ni1 N9 N10 -160.8(7)
N8 Ni1 N9 N10 99.1(7)
N6 Ni1 N9 N10 -57.1(7)
N1 Ni1 N9 N10 -169.4(9)
O3 Ni2 N12 N13 -105.7(13)
N3 Ni2 N12 N13 77.2(13)
N4 Ni2 N12 N13 -0.5(14)
N2 Ni2 N12 N13 153.8(13)
N5 Ni2 N12 N13 -115.6(15)
Ni1 O1 C1 O2 -173.0(7)
Ni1 O1 C1 C2 3.8(10)
O1 C1 C2 C3 144.2(8)
O2 C1 C2 C3 -38.8(11)
O1 C1 C2 N1 15.7(10)
O2 C1 C2 N1 -167.3(8)
C4 N1 C2 C1 -160.3(7)
Ni1 N1 C2 C1 -24.6(7)
C4 N1 C2 C3 69.9(10)
Ni1 N1 C2 C3 -154.4(8)
C2 N1 C4 C5 176.2(7)
Ni1 N1 C4 C5 49.5(10)
N1 C4 C5 C6 55.1(12)
N1 C4 C5 C8 -129.2(9)
C8 C5 C6 C7 2.2(13)
C4 C5 C6 C7 177.9(8)
C5 C6 C7 C10 0.3(13)
C6 C5 C8 C9 -2.8(14)
C4 C5 C8 C9 -178.8(8)
C5 C8 C9 C10 1.0(15)
C6 C7 C10 C9 -2.1(12)
C6 C7 C10 C11 171.3(7)
C8 C9 C10 C7 1.5(14)
C8 C9 C10 C11 -172.2(8)
C7 C10 C11 C12 -0.9(12)
C9 C10 C11 C12 172.5(9)
C7 C10 C11 C19 178.1(7)
C9 C10 C11 C19 -8.5(11)
C19 C11 C12 C13 4.5(12)
C10 C11 C12 C13 -176.5(7)
C20 N3 C13 C12 -0.7(12)
Ni2 N3 C13 C12 -172.9(6)
C20 N3 C13 C14 177.8(7)
Ni2 N3 C13 C14 5.7(9)
C11 C12 C13 N3 -1.8(13)
C11 C12 C13 C14 179.9(8)
C18 N2 C14 C15 4.9(13)
Ni2 N2 C14 C15 174.1(7)
C18 N2 C14 C13 -177.5(7)
Ni2 N2 C14 C13 -8.4(9)
N3 C13 C14 N2 2.4(11)
C12 C13 C14 N2 -179.2(8)
N3 C13 C14 C15 179.9(8)
C12 C13 C14 C15 -1.7(13)
N2 C14 C15 C16 -4.9(14)
C13 C14 C15 C16 177.7(9)
C14 C15 C16 C17 4.8(16)
C15 C16 C17 C18 -4.7(17)
C14 N2 C18 C17 -4.8(13)
Ni2 N2 C18 C17 -172.6(7)
C16 C17 C18 N2 4.6(16)
C12 C11 C19 C20 -4.8(11)
C10 C11 C19 C20 176.2(7)
C13 N3 C20 C19 0.2(12)
Ni2 N3 C20 C19 172.5(6)
C13 N3 C20 C21 -176.5(7)
Ni2 N3 C20 C21 -4.2(9)
C11 C19 C20 N3 2.6(12)
C11 C19 C20 C21 178.9(7)
C25 N4 C21 C22 -2.3(12)
Ni2 N4 C21 C22 172.9(6)
C25 N4 C21 C20 -178.5(7)
Ni2 N4 C21 C20 -3.3(8)
N3 C20 C21 N4 4.9(10)
C19 C20 C21 N4 -171.7(8)
N3 C20 C21 C22 -171.4(7)
C19 C20 C21 C22 12.1(12)
N4 C21 C22 C23 1.8(12)
C20 C21 C22 C23 177.8(8)
C21 C22 C23 C24 -1.1(13)
C22 C23 C24 C25 1.1(14)
C21 N4 C25 C24 2.2(13)
Ni2 N4 C25 C24 -172.5(6)
C23 C24 C25 N4 -1.6(14)
Ni2 O3 C26 O4 179.5(12)
Ni2 O3 C26 C27 -3.5(12)
C29 N5 C27 C26 -157.5(7)
Ni2 N5 C27 C26 -23.4(8)
C29 N5 C27 C28 76.1(8)
Ni2 N5 C27 C28 -149.7(5)
O4 C26 C27 N5 -164.1(12)
O3 C26 C27 N5 18.8(12)
O4 C26 C27 C28 -34.6(15)
O3 C26 C27 C28 148.3(9)
C27 N5 C29 C30 -177.7(6)
Ni2 N5 C29 C30 56.0(8)
N5 C29 C30 C31 -131.2(7)
N5 C29 C30 C33 50.2(10)
C33 C30 C31 C32 -5.4(10)
C29 C30 C31 C32 175.9(6)
C30 C31 C32 C35 2.4(10)
C31 C30 C33 C34 5.4(11)
C29 C30 C33 C34 -176.0(7)
C30 C33 C34 C35 -2.3(12)
C31 C32 C35 C34 1.0(10)
C31 C32 C35 C36 -174.8(6)
C33 C34 C35 C32 -1.0(10)
C33 C34 C35 C36 174.6(7)
C32 C35 C36 C37 -12.6(9)
C34 C35 C36 C37 171.9(7)
C32 C35 C36 C44 165.7(6)
C34 C35 C36 C44 -9.8(9)
C44 C36 C37 C38 -1.8(10)
C35 C36 C37 C38 176.6(6)
C45 N7 C38 C37 2.8(10)
Ni1 N7 C38 C37 170.0(5)
C45 N7 C38 C39 -178.0(6)
Ni1 N7 C38 C39 -10.9(8)
C36 C37 C38 N7 0.2(11)
C36 C37 C38 C39 -178.8(7)
C43 N6 C39 C40 1.9(11)
Ni1 N6 C39 C40 178.1(6)
C43 N6 C39 C38 -179.0(6)
Ni1 N6 C39 C38 -2.8(7)
N7 C38 C39 N6 8.6(9)
C37 C38 C39 N6 -172.3(7)
N7 C38 C39 C40 -172.3(7)
C37 C38 C39 C40 6.8(11)
N6 C39 C40 C41 -4.5(12)
C38 C39 C40 C41 176.5(8)
C39 C40 C41 C42 7.0(14)
C40 C41 C42 C43 -6.9(15)
C39 N6 C43 C42 -1.6(11)
Ni1 N6 C43 C42 -177.3(6)
C41 C42 C43 N6 4.3(13)
C37 C36 C44 C45 0.5(9)
C35 C36 C44 C45 -177.9(6)
C38 N7 C45 C44 -4.1(10)
Ni1 N7 C45 C44 -171.1(5)
C38 N7 C45 C46 176.7(6)
Ni1 N7 C45 C46 9.7(8)
C36 C44 C45 N7 2.4(10)
C36 C44 C45 C46 -178.5(6)
C50 N8 C46 C47 2.3(11)
Ni1 N8 C46 C47 -179.1(6)
C50 N8 C46 C45 -178.2(6)
Ni1 N8 C46 C45 0.3(8)
N7 C45 C46 N8 -6.1(9)
C44 C45 C46 N8 174.7(7)
N7 C45 C46 C47 173.3(7)
C44 C45 C46 C47 -5.8(11)
N8 C46 C47 C48 -3.9(11)
C45 C46 C47 C48 176.7(7)
C46 C47 C48 C49 5.3(12)
C47 C48 C49 C50 -5.1(13)
C46 N8 C50 C49 -1.9(12)
Ni1 N8 C50 C49 179.8(6)
C48 C49 C50 N8 3.4(13)
